data_4087804
loop_
_publ_author_name
'Milani, Jessica'
'Pridmore, Natalie E.'
'Whitwood, Adrian C.'
'Fairlamb, Ian J. S.'
'Perutz, Robin N.'

_publ_section_title
;
 The Role of Fluorine Substituents in the Regioselectivity of
 Intramolecular C--H Bond Functionalization of Benzylamines at
 Palladium(II)
;
_journal_issue 17
_journal_name_full Organometallics
_journal_page_first 4376
_journal_paper_doi 10.1021/acs.organomet.5b00608
_journal_volume 34
_journal_year 2015
_chemical_absolute_configuration ad
_chemical_formula_moiety 'C22 H28 F2 N2 O4 Pd2'
_chemical_formula_sum 'C22 H28 F2 N2 O4 Pd2'
_chemical_formula_weight 635.26
_space_group_crystal_system monoclinic
_space_group_IT_number 4
_space_group_name_Hall 'P 2yb'
_space_group_name_H-M_alt 'P 1 21 1'
_atom_sites_solution_hydrogens geom
_atom_sites_solution_primary iterative
_atom_sites_solution_secondary difmap
_audit_creation_date 2013-01-16
_audit_creation_method
;
  Olex2 1.2
  (compiled Dec  5 2012 16:17:34, GUI svn.r4385)
;
_cell_angle_alpha 90.00
_cell_angle_beta 106.0050(17)
_cell_angle_gamma 90.00
_cell_formula_units_Z 2
_cell_length_a 8.34276(13)
_cell_length_b 14.9448(2)
_cell_length_c 9.77429(16)
_cell_measurement_reflns_used 9870
_cell_measurement_temperature 110.00(10)
_cell_measurement_theta_max 32.0923
_cell_measurement_theta_min 2.8430
_cell_volume 1171.43(3)
_computing_cell_refinement
;
CrysAlisPro, Agilent Technologies,
Version 1.171.36.21 (release 14-08-2012 CrysAlis171 .NET)
(compiled Sep 14 2012,17:21:16)
;
_computing_data_collection
;
CrysAlisPro, Agilent Technologies,
Version 1.171.36.21 (release 14-08-2012 CrysAlis171 .NET)
(compiled Sep 14 2012,17:21:16)
;
_computing_data_reduction
;
CrysAlisPro, Agilent Technologies,
Version 1.171.36.21 (release 14-08-2012 CrysAlis171 .NET)
(compiled Sep 14 2012,17:21:16)
;
_computing_molecular_graphics
;
O. V. Dolomanov, L. J. Bourhis, R. J. Gildea, J. A. K. Howard and H. Puschmann,
OLEX2: a complete structure solution, refinement and analysis program.
J. Appl. Cryst. (2009). 42, 339-341.
;
_computing_publication_material
;
O. V. Dolomanov, L. J. Bourhis, R. J. Gildea, J. A. K. Howard and H. Puschmann,
OLEX2: a complete structure solution, refinement and analysis program.
J. Appl. Cryst. (2009). 42, 339-341.
;
_computing_structure_refinement
;
SHELXL, G.M. Sheldrick, Acta Cryst.
(2008). A64, 112-122
;
_computing_structure_solution 'SUPERFLIP, J. Appl. Cryst. (2007) 40, 786-790'
_diffrn_ambient_temperature 110.00(10)
_diffrn_detector_area_resol_mean 16.1450
_diffrn_measured_fraction_theta_full 0.9986
_diffrn_measured_fraction_theta_max 0.9860
_diffrn_measurement_details
;
#__ type_ start__ end____ width___ exp.time_
  1 omega  -89.00  -63.00   1.0000    6.0000
omega____ theta____ kappa____ phi______ frames
    -      -25.0110 -178.0000  120.0000 26

#__ type_ start__ end____ width___ exp.time_
  2 omega   44.00   82.00   1.0000    6.0000
omega____ theta____ kappa____ phi______ frames
    -       26.4172 -178.0000   90.0000 38

#__ type_ start__ end____ width___ exp.time_
  3 omega  -18.00   98.00   1.0000    6.0000
omega____ theta____ kappa____ phi______ frames
    -       26.4172   19.0000  -90.0000 116

#__ type_ start__ end____ width___ exp.time_
  4 omega  -47.00    9.00   1.0000    6.0000
omega____ theta____ kappa____ phi______ frames
    -       26.4172  -19.0000  -90.0000 56

#__ type_ start__ end____ width___ exp.time_
  5 omega   34.00  103.00   1.0000    6.0000
omega____ theta____ kappa____ phi______ frames
    -       26.4172 -178.0000 -150.0000 69

#__ type_ start__ end____ width___ exp.time_
  6 omega  -42.00   47.00   1.0000    6.0000
omega____ theta____ kappa____ phi______ frames
    -       26.4172  -57.0000 -120.0000 89

#__ type_ start__ end____ width___ exp.time_
  7 omega    5.00   30.00   1.0000    6.0000
omega____ theta____ kappa____ phi______ frames
    -       26.4172   57.0000  -60.0000 25

#__ type_ start__ end____ width___ exp.time_
  8 omega   -4.00   97.00   1.0000    6.0000
omega____ theta____ kappa____ phi______ frames
    -       26.4172   77.0000    0.0000 101
;
_diffrn_measurement_device_type 'SuperNova, Single source at offset), Eos'
_diffrn_measurement_method '\w scans'
_diffrn_orient_matrix_UB_11 0.0152108000
_diffrn_orient_matrix_UB_12 0.0322419000
_diffrn_orient_matrix_UB_13 -0.0481947000
_diffrn_orient_matrix_UB_21 -0.0806322000
_diffrn_orient_matrix_UB_22 0.0182364000
_diffrn_orient_matrix_UB_23 -0.0083317000
_diffrn_orient_matrix_UB_31 0.0330122000
_diffrn_orient_matrix_UB_32 0.0296638000
_diffrn_orient_matrix_UB_33 0.0575063000
_diffrn_radiation_monochromator mirror
_diffrn_radiation_type 'Mo K\a'
_diffrn_radiation_wavelength 0.7107
_diffrn_reflns_av_R_equivalents 0.0300
_diffrn_reflns_av_unetI/netI 0.0469
_diffrn_reflns_limit_h_max 12
_diffrn_reflns_limit_h_min -11
_diffrn_reflns_limit_k_max 22
_diffrn_reflns_limit_k_min -22
_diffrn_reflns_limit_l_max 14
_diffrn_reflns_limit_l_min -14
_diffrn_reflns_number 14799
_diffrn_reflns_theta_full 25.00
_diffrn_reflns_theta_max 32.16
_diffrn_reflns_theta_min 2.85
_diffrn_source 'SuperNova (Mo) X-ray Source'
_exptl_absorpt_coefficient_mu 1.581
_exptl_absorpt_correction_T_max 0.935
_exptl_absorpt_correction_T_min 0.876
_exptl_absorpt_correction_type analytical
_exptl_absorpt_process_details
;
CrysAlisPro, Agilent Technologies,
Version 1.171.36.21 (release 14-08-2012 CrysAlis171 .NET)
(compiled Sep 14 2012,17:21:16)
Analytical numeric absorption correction using a multifaceted crystal
			model based on expressions derived by R.C. Clark & J.S. Reid.
(Clark, R. C. & Reid, J. S. (1995). Acta Cryst. A51, 887-897)
;
_exptl_crystal_colour 'light yellow'
_exptl_crystal_colour_modifier light
_exptl_crystal_colour_primary yellow
_exptl_crystal_density_diffrn 1.801
_exptl_crystal_density_method 'not measured'
_exptl_crystal_description block
_exptl_crystal_F_000 632
_exptl_crystal_recrystallization_method chloroform/hexane
_exptl_crystal_size_max 0.2526
_exptl_crystal_size_mid 0.1866
_exptl_crystal_size_min 0.1103
_refine_diff_density_max 0.407
_refine_diff_density_min -0.580
_refine_diff_density_rms 0.094
_refine_ls_abs_structure_details 'Flack H D (1983), Acta Cryst. A39, 876-881'
_refine_ls_abs_structure_Flack -0.031(17)
_refine_ls_extinction_method none
_refine_ls_goodness_of_fit_ref 1.037
_refine_ls_hydrogen_treatment constr
_refine_ls_matrix_type full
_refine_ls_number_parameters 295
_refine_ls_number_reflns 7245
_refine_ls_number_restraints 1
_refine_ls_restrained_S_all 1.037
_refine_ls_R_factor_all 0.0293
_refine_ls_R_factor_gt 0.0267
_refine_ls_shift/su_max 0.001
_refine_ls_shift/su_mean 0.000
_refine_ls_structure_factor_coef Fsqd
_refine_ls_weighting_details 'calc w=1/[\s^2^(Fo^2^)+(0.0151P)^2^+0.0000P] where P=(Fo^2^+2Fc^2^)/3'
_refine_ls_weighting_scheme calc
_refine_ls_wR_factor_gt 0.0501
_refine_ls_wR_factor_ref 0.0520
_reflns_number_gt 6922
_reflns_number_total 7245
_reflns_threshold_expression >2sigma(I)
_cod_data_source_file om5b00608_si_002.cif
_cod_data_source_block 2b_ijsf1301
_cod_database_code 4087804
_chemical_oxdiff_formula 'C22 H28 F2 N2 O4 Pd2'
_chemical_oxdiff_usercomment 'Jessica's JM-A-2S'
_reflns_odcompleteness_completeness 99.86
_reflns_odcompleteness_iscentric 1
_reflns_odcompleteness_theta 30.01
_olex2_refinement_description
;
1. Fixed Uiso
 At 1.2 times of:
  {H16A,H16B} of C16, H4 of C4, H3 of C3, H11 of C11, {H7A,H7B} of C7, H12 of
  C12, H2 of C2, H13 of C13
 At 1.5 times of:
  {H9A,H9B,H9C} of C9, {H8A,H8B,H8C} of C8, {H20A,H20B,H20C} of C20, {H17A,
  H17B,H17C} of C17, {H18A,H18B,H18C} of C18, {H22A,H22B,H22C} of C22
2.a Secondary CH2 refined with riding coordinates:
 C16(H16A,H16B), C7(H7A,H7B)
2.b Aromatic/amide H refined with riding coordinates:
 C13(H13), C2(H2), C12(H12), C11(H11), C3(H3), C4(H4)
2.c Idealised Me refined as rotating group:
 C22(H22A,H22B,H22C), C18(H18A,H18B,H18C), C8(H8A,H8B,H8C), C20(H20A,H20B,
 H20C), C9(H9A,H9B,H9C), C17(H17A,H17B,H17C)
;

loop_
_space_group_symop_id
_space_group_symop_operation_xyz
1 'x, y, z'
2 '-x, y+1/2, -z'

loop_
_atom_site_label
_atom_site_type_symbol
_atom_site_fract_x
_atom_site_fract_y
_atom_site_fract_z
_atom_site_U_iso_or_equiv
_atom_site_adp_type
_atom_site_occupancy
_atom_site_symmetry_multiplicity
_atom_site_calc_flag
_atom_site_refinement_flags
Pd1 Pd 0.51665(2) 0.469380(12) 0.38291(2) 0.01280(5) Uani 1 1 d .
Pd2 Pd 0.24655(2) 0.336580(13) 0.282354(19) 0.01103(4) Uani 1 1 d .
F1 F 0.9762(2) 0.22973(13) 0.5306(2) 0.0275(4) Uani 1 1 d .
C14 C 0.4829(3) 0.17940(19) 0.0500(3) 0.0167(5) Uani 1 1 d .
O4 O 0.1905(2) 0.38508(13) 0.4701(2) 0.0149(4) Uani 1 1 d .
C13 C 0.4433(4) 0.2103(2) -0.0878(3) 0.0202(6) Uani 1 1 d .
H13 H 0.4917 0.1847 -0.1560 0.024 Uiso 1 1 calc R
C5 C 0.8774(3) 0.2872(2) 0.5802(3) 0.0199(6) Uani 1 1 d .
O2 O 0.1385(2) 0.44758(12) 0.1716(2) 0.0160(4) Uani 1 1 d .
O3 O 0.3656(2) 0.50233(13) 0.5091(2) 0.0167(4) Uani 1 1 d .
C2 C 0.6700(3) 0.3972(2) 0.6794(3) 0.0194(6) Uani 1 1 d .
H2 H 0.5983 0.4347 0.7145 0.023 Uiso 1 1 calc R
C22 C 0.1802(3) 0.4893(2) 0.6504(3) 0.0201(6) Uani 1 1 d .
H22A H 0.0791 0.4557 0.6496 0.030 Uiso 1 1 calc R
H22B H 0.1530 0.5531 0.6361 0.030 Uiso 1 1 calc R
H22C H 0.2636 0.4809 0.7421 0.030 Uiso 1 1 calc R
C15 C 0.4188(3) 0.21545(19) 0.1540(3) 0.0141(5) Uani 1 1 d .
C18 C 0.3863(4) 0.2096(2) 0.5237(3) 0.0175(5) Uani 1 1 d .
H18A H 0.4773 0.2526 0.5569 0.026 Uiso 1 1 calc R
H18B H 0.4267 0.1492 0.5543 0.026 Uiso 1 1 calc R
H18C H 0.2945 0.2249 0.5640 0.026 Uiso 1 1 calc R
N1 N 0.7015(3) 0.44584(16) 0.2831(2) 0.0151(5) Uani 1 1 d .
C16 C 0.4627(3) 0.18285(18) 0.3047(3) 0.0148(5) Uani 1 1 d .
H16A H 0.4719 0.1168 0.3074 0.018 Uiso 1 1 calc R
H16B H 0.5707 0.2084 0.3596 0.018 Uiso 1 1 calc R
C8 C 0.8288(3) 0.51799(19) 0.3269(3) 0.0186(6) Uani 1 1 d .
H8A H 0.7772 0.5760 0.2949 0.028 Uiso 1 1 calc R
H8B H 0.9201 0.5072 0.2839 0.028 Uiso 1 1 calc R
H8C H 0.8726 0.5182 0.4309 0.028 Uiso 1 1 calc R
O1 O 0.3565(2) 0.54157(13) 0.2100(2) 0.0197(4) Uani 1 1 d .
N2 N 0.3265(3) 0.21243(15) 0.3667(2) 0.0118(4) Uani 1 1 d .
C20 C 0.1021(4) 0.5819(2) 0.0425(3) 0.0242(7) Uani 1 1 d .
H20A H -0.0075 0.5879 0.0601 0.036 Uiso 1 1 calc R
H20B H 0.0886 0.5578 -0.0532 0.036 Uiso 1 1 calc R
H20C H 0.1557 0.6408 0.0502 0.036 Uiso 1 1 calc R
C9 C 0.6451(4) 0.4449(2) 0.1250(3) 0.0221(6) Uani 1 1 d .
H9A H 0.5621 0.3975 0.0928 0.033 Uiso 1 1 calc R
H9B H 0.7407 0.4338 0.0875 0.033 Uiso 1 1 calc R
H9C H 0.5952 0.5029 0.0904 0.033 Uiso 1 1 calc R
C1 C 0.6683(3) 0.40166(19) 0.5355(3) 0.0144(5) Uani 1 1 d .
C12 C 0.3302(4) 0.2802(2) -0.1233(3) 0.0193(6) Uani 1 1 d .
H12 H 0.2984 0.3022 -0.2182 0.023 Uiso 1 1 calc R
C7 C 0.7793(3) 0.35725(18) 0.3345(3) 0.0173(6) Uani 1 1 d .
H7A H 0.8948 0.3550 0.3261 0.021 Uiso 1 1 calc R
H7B H 0.7146 0.3082 0.2766 0.021 Uiso 1 1 calc R
C11 C 0.2627(3) 0.31858(19) -0.0222(3) 0.0166(6) Uani 1 1 d .
H11 H 0.1851 0.3663 -0.0486 0.020 Uiso 1 1 calc R
C6 C 0.7795(3) 0.3470(2) 0.4873(3) 0.0144(5) Uani 1 1 d .
C19 C 0.2096(3) 0.51913(19) 0.1515(3) 0.0164(5) Uani 1 1 d .
C10 C 0.3077(3) 0.28775(18) 0.1176(3) 0.0135(5) Uani 1 1 d .
C3 C 0.7769(3) 0.3378(3) 0.7705(3) 0.0233(6) Uani 1 1 d .
H3 H 0.7790 0.3361 0.8682 0.028 Uiso 1 1 calc R
C21 C 0.2492(3) 0.45605(18) 0.5322(3) 0.0132(5) Uani 1 1 d .
C17 C 0.1839(3) 0.14911(19) 0.3193(3) 0.0174(6) Uani 1 1 d .
H17A H 0.0908 0.1697 0.3542 0.026 Uiso 1 1 calc R
H17B H 0.2186 0.0894 0.3574 0.026 Uiso 1 1 calc R
H17C H 0.1485 0.1466 0.2151 0.026 Uiso 1 1 calc R
C4 C 0.8799(4) 0.2814(2) 0.7216(3) 0.0248(7) Uani 1 1 d .
H4 H 0.9504 0.2398 0.7835 0.030 Uiso 1 1 calc R
F2 F 0.5940(2) 0.11016(12) 0.08845(18) 0.0260(4) Uani 1 1 d .

loop_
_atom_site_aniso_label
_atom_site_aniso_U_11
_atom_site_aniso_U_22
_atom_site_aniso_U_33
_atom_site_aniso_U_23
_atom_site_aniso_U_13
_atom_site_aniso_U_12
Pd1 0.01055(8) 0.01476(9) 0.01441(9) -0.00097(9) 0.00565(7) -0.00128(8)
Pd2 0.01203(8) 0.01067(8) 0.01087(8) -0.00127(8) 0.00396(6) 0.00028(7)
F1 0.0240(9) 0.0241(10) 0.0384(11) 0.0066(9) 0.0154(8) 0.0084(7)
C14 0.0186(13) 0.0154(13) 0.0166(13) -0.0014(11) 0.0055(10) 0.0055(10)
O4 0.0160(9) 0.0147(9) 0.0171(9) -0.0039(8) 0.0095(7) -0.0019(7)
C13 0.0248(14) 0.0250(15) 0.0125(12) -0.0051(12) 0.0082(11) 0.0038(12)
C5 0.0133(12) 0.0172(14) 0.0292(15) -0.0022(12) 0.0058(11) -0.0008(10)
O2 0.0170(9) 0.0150(10) 0.0152(9) 0.0005(8) 0.0030(7) 0.0028(7)
O3 0.0155(9) 0.0171(10) 0.0201(10) -0.0041(8) 0.0093(8) -0.0019(7)
C2 0.0162(12) 0.0235(15) 0.0187(13) -0.0047(12) 0.0052(11) -0.0025(11)
C22 0.0202(13) 0.0231(16) 0.0198(13) -0.0064(12) 0.0103(11) -0.0008(11)
C15 0.0153(12) 0.0139(13) 0.0134(12) -0.0021(11) 0.0042(10) -0.0007(10)
C18 0.0258(14) 0.0155(13) 0.0118(12) -0.0005(11) 0.0063(10) 0.0000(11)
N1 0.0145(10) 0.0171(12) 0.0153(11) -0.0022(9) 0.0067(8) 0.0002(8)
C16 0.0164(12) 0.0152(13) 0.0141(12) 0.0009(11) 0.0062(10) 0.0032(10)
C8 0.0171(13) 0.0169(14) 0.0244(14) -0.0031(12) 0.0101(11) -0.0041(11)
O1 0.0187(10) 0.0189(10) 0.0223(10) 0.0045(9) 0.0071(8) -0.0011(8)
N2 0.0147(10) 0.0100(10) 0.0113(10) -0.0002(9) 0.0049(8) -0.0015(8)
C20 0.0277(15) 0.0243(16) 0.0203(14) 0.0091(13) 0.0063(12) 0.0098(13)
C9 0.0222(14) 0.0312(17) 0.0152(13) -0.0009(12) 0.0092(11) -0.0013(12)
C1 0.0103(11) 0.0163(13) 0.0161(13) -0.0023(11) 0.0028(9) -0.0032(9)
C12 0.0255(15) 0.0192(14) 0.0123(12) 0.0004(11) 0.0040(11) 0.0024(11)
C7 0.0149(12) 0.0162(14) 0.0230(13) -0.0022(11) 0.0092(10) -0.0012(10)
C11 0.0188(13) 0.0160(14) 0.0141(12) 0.0016(10) 0.0031(10) 0.0045(10)
C6 0.0114(11) 0.0147(14) 0.0171(12) -0.0011(12) 0.0040(9) -0.0031(10)
C19 0.0205(13) 0.0170(13) 0.0148(12) 0.0028(11) 0.0100(10) 0.0082(11)
C10 0.0141(12) 0.0146(13) 0.0117(12) -0.0010(10) 0.0034(9) -0.0018(10)
C3 0.0238(14) 0.0300(15) 0.0144(12) 0.0003(15) 0.0025(10) -0.0038(15)
C21 0.0111(11) 0.0157(14) 0.0124(11) 0.0007(10) 0.0025(9) 0.0033(9)
C17 0.0209(13) 0.0131(12) 0.0189(14) -0.0036(11) 0.0067(11) -0.0050(10)
C4 0.0201(14) 0.0281(17) 0.0240(15) 0.0068(14) 0.0024(12) 0.0022(12)
F2 0.0357(10) 0.0264(10) 0.0184(8) 0.0026(8) 0.0116(7) 0.0173(8)

loop_
_atom_type_symbol
_atom_type_description
_atom_type_scat_dispersion_real
_atom_type_scat_dispersion_imag
_atom_type_scat_source
C C 0.0033 0.0016 'International Tables Vol C Tables 4.2.6.8 and 6.1.1.4'
H H 0.0000 0.0000 'International Tables Vol C Tables 4.2.6.8 and 6.1.1.4'
F F 0.0171 0.0103 'International Tables Vol C Tables 4.2.6.8 and 6.1.1.4'
N N 0.0061 0.0033 'International Tables Vol C Tables 4.2.6.8 and 6.1.1.4'
O O 0.0106 0.0060 'International Tables Vol C Tables 4.2.6.8 and 6.1.1.4'
Pd Pd -0.9988 1.0072 'International Tables Vol C Tables 4.2.6.8 and 6.1.1.4'

loop_
_exptl_crystal_face_index_h
_exptl_crystal_face_index_k
_exptl_crystal_face_index_l
_exptl_crystal_face_perp_dist
_exptl_oxdiff_crystal_face_indexfrac_h
_exptl_oxdiff_crystal_face_indexfrac_k
_exptl_oxdiff_crystal_face_indexfrac_l
_exptl_oxdiff_crystal_face_x
_exptl_oxdiff_crystal_face_y
_exptl_oxdiff_crystal_face_z
0 -1 -1 0.0891 -0.0023 -0.9998 -1.0001 0.0159 -0.0097 -0.0872
0 -1 1 0.0726 0.0020 -1.0009 0.9997 -0.0804 -0.0267 0.0279
1 6 -2 0.0959 0.9962 6.0034 -1.9987 0.3050 0.0458 0.0960
1 6 2 0.1056 1.0048 6.0013 2.0007 0.1123 0.0118 0.3262
4 -2 -1 0.0459 3.9953 -1.9992 -1.0006 0.0445 -0.3503 0.0151
0 3 2 0.0892 0.0048 3.0000 2.0003 0.0004 0.0377 0.2042
0 -3 -2 0.0930 -0.0048 -3.0000 -2.0003 -0.0004 -0.0377 -0.2042
-3 3 2 0.0545 -2.9936 2.9992 2.0006 -0.0453 0.2794 0.1052
-1 0 0 0.0827 -0.9995 -0.0002 0.0001 -0.0152 0.0806 -0.0330
0 -2 -3 0.0851 -0.0068 -1.9991 -3.0000 0.0800 -0.0109 -0.2320
-1 3 -1 0.0886 -1.0011 3.0013 -0.9992 0.1297 0.1438 -0.0015
-1 7 1 0.0847 -0.9961 7.0016 1.0013 0.1623 0.1997 0.2324
-1 1 0 0.0591 -0.9993 1.0001 0.0003 0.0170 0.0988 -0.0033
1 -1 0 0.0512 0.9993 -1.0001 -0.0003 -0.0170 -0.0988 0.0033
3 -1 -1 0.0444 2.9961 -0.9991 -1.0003 0.0616 -0.2515 0.0117

loop_
_geom_angle_atom_site_label_1
_geom_angle_atom_site_label_2
_geom_angle_atom_site_label_3
_geom_angle
O3 Pd1 Pd2 79.80(5)
O3 Pd1 N1 170.14(8)
O3 Pd1 O1 90.04(8)
N1 Pd1 Pd2 109.12(6)
N1 Pd1 O1 95.60(8)
O1 Pd1 Pd2 79.81(5)
C1 Pd1 Pd2 100.36(8)
C1 Pd1 O3 92.36(10)
C1 Pd1 N1 82.06(10)
C1 Pd1 O1 177.59(10)
O4 Pd2 Pd1 79.32(5)
O2 Pd2 Pd1 79.43(5)
O2 Pd2 O4 90.61(7)
O2 Pd2 N2 170.07(8)
N2 Pd2 Pd1 109.71(6)
N2 Pd2 O4 94.88(8)
C10 Pd2 Pd1 100.12(8)
C10 Pd2 O4 176.69(10)
C10 Pd2 O2 92.50(9)
C10 Pd2 N2 82.22(10)
C13 C14 C15 123.5(3)
F2 C14 C13 118.9(2)
F2 C14 C15 117.5(2)
C21 O4 Pd2 123.56(17)
C14 C13 H13 121.3
C14 C13 C12 117.5(3)
C12 C13 H13 121.3
F1 C5 C6 118.8(3)
F1 C5 C4 118.2(3)
C6 C5 C4 123.1(3)
C19 O2 Pd2 127.57(17)
C21 O3 Pd1 127.34(18)
C1 C2 H2 120.0
C3 C2 H2 120.0
C3 C2 C1 119.9(3)
H22A C22 H22B 109.5
H22A C22 H22C 109.5
H22B C22 H22C 109.5
C21 C22 H22A 109.5
C21 C22 H22B 109.5
C21 C22 H22C 109.5
C14 C15 C16 123.9(2)
C14 C15 C10 118.4(2)
C10 C15 C16 117.7(2)
H18A C18 H18B 109.5
H18A C18 H18C 109.5
H18B C18 H18C 109.5
N2 C18 H18A 109.5
N2 C18 H18B 109.5
N2 C18 H18C 109.5
C8 N1 Pd1 107.80(16)
C8 N1 C7 109.5(2)
C9 N1 Pd1 115.34(17)
C9 N1 C8 107.6(2)
C9 N1 C7 108.9(2)
C7 N1 Pd1 107.60(16)
C15 C16 H16A 110.3
C15 C16 H16B 110.3
H16A C16 H16B 108.5
N2 C16 C15 107.2(2)
N2 C16 H16A 110.3
N2 C16 H16B 110.3
N1 C8 H8A 109.5
N1 C8 H8B 109.5
N1 C8 H8C 109.5
H8A C8 H8B 109.5
H8A C8 H8C 109.5
H8B C8 H8C 109.5
C19 O1 Pd1 123.26(18)
C18 N2 Pd2 114.83(17)
C18 N2 C16 109.6(2)
C18 N2 C17 108.4(2)
C16 N2 Pd2 107.59(16)
C17 N2 Pd2 107.69(16)
C17 N2 C16 108.5(2)
H20A C20 H20B 109.5
H20A C20 H20C 109.5
H20B C20 H20C 109.5
C19 C20 H20A 109.5
C19 C20 H20B 109.5
C19 C20 H20C 109.5
N1 C9 H9A 109.5
N1 C9 H9B 109.5
N1 C9 H9C 109.5
H9A C9 H9B 109.5
H9A C9 H9C 109.5
H9B C9 H9C 109.5
C2 C1 Pd1 128.0(2)
C2 C1 C6 118.8(2)
C6 C1 Pd1 113.07(19)
C13 C12 H12 119.5
C13 C12 C11 120.9(3)
C11 C12 H12 119.5
N1 C7 H7A 110.2
N1 C7 H7B 110.2
N1 C7 C6 107.8(2)
H7A C7 H7B 108.5
C6 C7 H7A 110.2
C6 C7 H7B 110.2
C12 C11 H11 119.7
C12 C11 C10 120.6(3)
C10 C11 H11 119.7
C5 C6 C1 118.8(3)
C5 C6 C7 124.2(3)
C1 C6 C7 117.0(2)
O2 C19 C20 114.9(2)
O1 C19 O2 126.9(3)
O1 C19 C20 118.2(3)
C15 C10 Pd2 112.45(19)
C11 C10 Pd2 128.5(2)
C11 C10 C15 119.0(3)
C2 C3 H3 119.4
C4 C3 C2 121.2(3)
C4 C3 H3 119.4
O4 C21 O3 126.5(2)
O4 C21 C22 117.9(2)
O3 C21 C22 115.5(2)
N2 C17 H17A 109.5
N2 C17 H17B 109.5
N2 C17 H17C 109.5
H17A C17 H17B 109.5
H17A C17 H17C 109.5
H17B C17 H17C 109.5
C5 C4 C3 118.1(3)
C5 C4 H4 121.0
C3 C4 H4 121.0

loop_
_geom_bond_atom_site_label_1
_geom_bond_atom_site_label_2
_geom_bond_distance
Pd1 Pd2 2.9600(3)
Pd1 O3 2.0510(19)
Pd1 N1 2.070(2)
Pd1 O1 2.135(2)
Pd1 C1 1.952(3)
Pd2 O4 2.1413(19)
Pd2 O2 2.0492(18)
Pd2 N2 2.065(2)
Pd2 C10 1.959(3)
F1 C5 1.368(3)
C14 C13 1.375(4)
C14 C15 1.381(4)
C14 F2 1.371(3)
O4 C21 1.253(3)
C13 H13 0.9500
C13 C12 1.386(4)
C5 C6 1.373(4)
C5 C4 1.379(4)
O2 C19 1.264(3)
O3 C21 1.263(3)
C2 H2 0.9500
C2 C1 1.404(4)
C2 C3 1.392(4)
C22 H22A 0.9800
C22 H22B 0.9800
C22 H22C 0.9800
C22 C21 1.510(4)
C15 C16 1.498(4)
C15 C10 1.404(4)
C18 H18A 0.9800
C18 H18B 0.9800
C18 H18C 0.9800
C18 N2 1.478(3)
N1 C8 1.491(3)
N1 C9 1.486(3)
N1 C7 1.499(4)
C16 H16A 0.9900
C16 H16B 0.9900
C16 N2 1.494(3)
C8 H8A 0.9800
C8 H8B 0.9800
C8 H8C 0.9800
O1 C19 1.247(3)
N2 C17 1.491(3)
C20 H20A 0.9800
C20 H20B 0.9800
C20 H20C 0.9800
C20 C19 1.514(4)
C9 H9A 0.9800
C9 H9B 0.9800
C9 H9C 0.9800
C1 C6 1.411(4)
C12 H12 0.9500
C12 C11 1.390(4)
C7 H7A 0.9900
C7 H7B 0.9900
C7 C6 1.501(4)
C11 H11 0.9500
C11 C10 1.392(4)
C3 H3 0.9500
C3 C4 1.380(5)
C17 H17A 0.9800
C17 H17B 0.9800
C17 H17C 0.9800
C4 H4 0.9500

loop_
_geom_torsion_atom_site_label_1
_geom_torsion_atom_site_label_2
_geom_torsion_atom_site_label_3
_geom_torsion_atom_site_label_4
_geom_torsion
Pd1 Pd2 O4 C21 16.17(18)
Pd1 Pd2 O2 C19 15.6(2)
Pd1 Pd2 N2 C18 56.23(18)
Pd1 Pd2 N2 C16 -66.13(16)
Pd1 Pd2 N2 C17 177.10(15)
Pd1 Pd2 C10 C15 88.48(19)
Pd1 Pd2 C10 C11 -87.7(2)
Pd1 O3 C21 O4 -8.6(4)
Pd1 O3 C21 C22 169.14(17)
Pd1 N1 C7 C6 -34.6(2)
Pd1 O1 C19 O2 -8.5(4)
Pd1 O1 C19 C20 172.51(19)
Pd1 C1 C6 C5 -171.4(2)
Pd1 C1 C6 C7 7.2(3)
Pd2 Pd1 O3 C21 15.7(2)
Pd2 Pd1 N1 C8 175.54(15)
Pd2 Pd1 N1 C9 55.4(2)
Pd2 Pd1 N1 C7 -66.42(16)
Pd2 Pd1 O1 C19 14.3(2)
Pd2 Pd1 C1 C2 -89.0(3)
Pd2 Pd1 C1 C6 86.25(19)
Pd2 O4 C21 O3 -11.1(4)
Pd2 O4 C21 C22 171.24(17)
Pd2 O2 C19 O1 -10.0(4)
Pd2 O2 C19 C20 169.00(18)
F1 C5 C6 C1 175.3(2)
F1 C5 C6 C7 -3.2(4)
F1 C5 C4 C3 -178.4(3)
C14 C13 C12 C11 1.4(4)
C14 C15 C16 N2 -159.0(3)
C14 C15 C10 Pd2 -174.7(2)
C14 C15 C10 C11 1.9(4)
O4 Pd2 O2 C19 94.6(2)
O4 Pd2 N2 C18 -24.16(18)
O4 Pd2 N2 C16 -146.53(15)
O4 Pd2 N2 C17 96.71(17)
C13 C14 C15 C16 -179.3(3)
C13 C14 C15 C10 -0.2(4)
C13 C12 C11 C10 0.2(4)
O2 Pd2 O4 C21 -62.95(19)
O2 Pd2 C10 C15 168.18(19)
O2 Pd2 C10 C11 -8.0(3)
O3 Pd1 Pd2 O4 -12.34(8)
O3 Pd1 Pd2 O2 80.31(8)
O3 Pd1 Pd2 N2 -103.74(8)
O3 Pd1 Pd2 C10 170.98(10)
O3 Pd1 O1 C19 -65.3(2)
O3 Pd1 C1 C2 -8.9(3)
O3 Pd1 C1 C6 166.3(2)
C2 C1 C6 C5 4.3(4)
C2 C1 C6 C7 -177.1(2)
C2 C3 C4 C5 1.8(5)
C15 C14 C13 C12 -1.4(5)
C15 C16 N2 Pd2 -35.8(2)
C15 C16 N2 C18 -161.3(2)
C15 C16 N2 C17 80.4(3)
N1 Pd1 Pd2 O4 163.33(9)
N1 Pd1 Pd2 O2 -104.03(9)
N1 Pd1 Pd2 N2 71.93(9)
N1 Pd1 Pd2 C10 -13.36(10)
N1 Pd1 O1 C19 122.8(2)
N1 Pd1 C1 C2 162.9(3)
N1 Pd1 C1 C6 -21.8(2)
N1 C7 C6 C5 -162.2(3)
N1 C7 C6 C1 19.3(3)
C16 C15 C10 Pd2 4.4(3)
C16 C15 C10 C11 -179.0(2)
C8 N1 C7 C6 82.4(3)
O1 Pd1 Pd2 O4 -104.23(8)
O1 Pd1 Pd2 O2 -11.58(8)
O1 Pd1 Pd2 N2 164.37(8)
O1 Pd1 Pd2 C10 79.09(10)
O1 Pd1 O3 C21 95.3(2)
O1 Pd1 N1 C8 94.40(18)
O1 Pd1 N1 C9 -25.8(2)
O1 Pd1 N1 C7 -147.55(16)
N2 Pd2 O4 C21 125.34(19)
N2 Pd2 C10 C15 -20.26(19)
N2 Pd2 C10 C11 163.5(3)
C9 N1 C7 C6 -160.3(2)
C1 Pd1 Pd2 O4 78.22(10)
C1 Pd1 Pd2 O2 170.86(10)
C1 Pd1 Pd2 N2 -13.18(11)
C1 Pd1 Pd2 C10 -98.47(11)
C1 Pd1 O3 C21 -84.4(2)
C1 Pd1 N1 C8 -86.19(19)
C1 Pd1 N1 C9 153.6(2)
C1 Pd1 N1 C7 31.85(17)
C1 C2 C3 C4 -1.3(5)
C12 C11 C10 Pd2 174.1(2)
C12 C11 C10 C15 -1.9(4)
C6 C5 C4 C3 1.0(5)
C10 Pd2 O2 C19 -84.3(2)
C10 Pd2 N2 C18 154.24(19)
C10 Pd2 N2 C16 31.88(16)
C10 Pd2 N2 C17 -84.89(18)
C10 C15 C16 N2 21.9(3)
C3 C2 C1 Pd1 173.3(2)
C3 C2 C1 C6 -1.7(4)
C4 C5 C6 C1 -4.0(4)
C4 C5 C6 C7 177.5(3)
F2 C14 C13 C12 179.8(3)
F2 C14 C15 C16 -0.5(4)
F2 C14 C15 C10 178.6(2)
